data_4023055
loop_
_publ_author_name
'Gloria Ruiz-G\'omez'
'Mar\'ia Jos\'e Iglesias'
'Manuel Serrano-Ruiz'
'Fernando L\'opez-Ortiz'

_publ_section_title
;
 Dearomatizing Anionic Cyclization of
 N-Alkyl-N-benzyl(dinaphthyl)phosphinamides. A Facile Route
 to \g-(Amino)dihydronaphthalenylphosphinic Acids
;
_journal_name_full 'Journal of Organic Chemistry'
_journal_page_first 9704
_journal_page_last 9712
_journal_paper_doi 10.1021/jo701607s
_journal_volume 72
_journal_year 2007
_chemical_formula_sum 'C28 H24 N O P'
_chemical_formula_weight 421.45
_chemical_name_systematic
; 
 ? 
;
_space_group_IT_number 14
_symmetry_cell_setting monoclinic
_symmetry_space_group_name_Hall '-P 2ybc'
_symmetry_space_group_name_H-M 'P 1 21/c 1'
_atom_sites_solution_hydrogens geom
_atom_sites_solution_primary direct
_atom_sites_solution_secondary difmap
_audit_creation_method SHELXL-97
_cell_angle_alpha 90.00
_cell_angle_beta 95.463(13)
_cell_angle_gamma 90.00
_cell_formula_units_Z 8
_cell_length_a 21.149(9)
_cell_length_b 19.342(9)
_cell_length_c 11.087(5)
_cell_measurement_reflns_used 623
_cell_measurement_temperature 298(2)
_cell_measurement_theta_max 27.160
_cell_measurement_theta_min 4.520
_cell_volume 4515(3)
_computing_cell_refinement 'Bruker APEX'
_computing_data_collection 'Bruker APEX'
_computing_data_reduction 'Bruker SHELXTL'
_computing_molecular_graphics 'Bruker SHELXTL'
_computing_publication_material 'Bruker SHELXTL'
_computing_structure_refinement 'SHELXL-97 (Sheldrick, 1997)'
_computing_structure_solution 'SHELXS-97 (Sheldrick, 1990)'
_diffrn_ambient_temperature 298(2)
_diffrn_measured_fraction_theta_full 0.995
_diffrn_measured_fraction_theta_max 0.995
_diffrn_measurement_device_type 'CCD area detector'
_diffrn_measurement_method 'phi and omega scans'
_diffrn_radiation_monochromator graphite
_diffrn_radiation_source 'fine-focus sealed tube'
_diffrn_radiation_type MoK\a
_diffrn_radiation_wavelength 0.71073
_diffrn_reflns_av_R_equivalents 0.0685
_diffrn_reflns_av_sigmaI/netI 0.1016
_diffrn_reflns_limit_h_max 23
_diffrn_reflns_limit_h_min -23
_diffrn_reflns_limit_k_max 21
_diffrn_reflns_limit_k_min -21
_diffrn_reflns_limit_l_max 12
_diffrn_reflns_limit_l_min -9
_diffrn_reflns_number 20848
_diffrn_reflns_theta_full 23.29
_diffrn_reflns_theta_max 23.29
_diffrn_reflns_theta_min 0.97
_exptl_absorpt_coefficient_mu 0.142
_exptl_absorpt_correction_type none
_exptl_crystal_colour colorless
_exptl_crystal_density_diffrn 1.240
_exptl_crystal_density_method 'not measured'
_exptl_crystal_description prismatic
_exptl_crystal_F_000 1776
_exptl_crystal_size_max 0.230
_exptl_crystal_size_mid 0.095
_exptl_crystal_size_min 0.070
_refine_diff_density_max 0.190
_refine_diff_density_min -0.177
_refine_diff_density_rms 0.033
_refine_ls_extinction_method none
_refine_ls_goodness_of_fit_ref 0.839
_refine_ls_hydrogen_treatment constr
_refine_ls_matrix_type full
_refine_ls_number_parameters 561
_refine_ls_number_reflns 6488
_refine_ls_number_restraints 0
_refine_ls_restrained_S_all 0.839
_refine_ls_R_factor_all 0.1129
_refine_ls_R_factor_gt 0.0503
_refine_ls_shift/su_max 0.000
_refine_ls_shift/su_mean 0.000
_refine_ls_structure_factor_coef Fsqd
_refine_ls_weighting_details 'calc w=1/[\s^2^(Fo^2^)+(0.0522P)^2^+0.0000P] where P=(Fo^2^+2Fc^2^)/3'
_refine_ls_weighting_scheme calc
_refine_ls_wR_factor_gt 0.0996
_refine_ls_wR_factor_ref 0.1357
_reflns_number_gt 3250
_reflns_number_total 6488
_reflns_threshold_expression >2sigma(I)
_cod_data_source_file jo701607s-File005.cif
_cod_data_source_block c:\sir97\fernando\r632\r632
_cod_depositor_comments
;
The following automatic conversions were performed:
'_symmetry_cell_setting' value 'Monoclinic' changed to 'monoclinic'
according to '/home/saulius/struct/CIF-dictionaries/cif_core.dic'
dictionary named 'cif_core.dic' version 2.4.1 from 2010-06-29.

Automatic conversion script
Id: cif_fix_enum 1527 2010-12-29 10:47:43Z saulius 
;
_cod_original_sg_symbol_H-M 'P 21/c'
_cod_database_code 4023055

loop_
_symmetry_equiv_pos_as_xyz
'x, y, z'
'-x, y+1/2, -z+1/2'
'-x, -y, -z'
'x, -y-1/2, z-1/2'

loop_
_atom_site_label
_atom_site_type_symbol
_atom_site_fract_x
_atom_site_fract_y
_atom_site_fract_z
_atom_site_U_iso_or_equiv
_atom_site_adp_type
_atom_site_occupancy
_atom_site_symmetry_multiplicity
_atom_site_calc_flag
_atom_site_refinement_flags
P1A P 0.21806(5) 0.54458(5) 0.05468(11) 0.0523(3) Uani 1 1 d .
P1B P 0.29121(5) 0.46334(6) 0.57059(10) 0.0546(3) Uani 1 1 d .
O1A O 0.20093(12) 0.56608(12) -0.0722(2) 0.0607(8) Uani 1 1 d .
O1B O 0.30520(12) 0.43700(13) 0.4508(2) 0.0631(8) Uani 1 1 d .
N1A N 0.20862(14) 0.46198(15) 0.0863(3) 0.0566(9) Uani 1 1 d .
N1B N 0.30273(14) 0.54653(16) 0.5952(3) 0.0566(9) Uani 1 1 d .
C1A C 0.29936(18) 0.5673(2) 0.1040(4) 0.0541(11) Uani 1 1 d .
C2A C 0.3308(2) 0.5247(2) 0.1884(4) 0.0690(13) Uani 1 1 d .
H2A H 0.3097 0.4865 0.2163 0.083 Uiso 1 1 calc R
C3A C 0.3942(2) 0.5373(3) 0.2338(5) 0.0876(16) Uani 1 1 d .
H3A H 0.4150 0.5068 0.2891 0.105 Uiso 1 1 calc R
C4A C 0.4249(2) 0.5938(3) 0.1969(5) 0.0932(17) Uani 1 1 d .
H4A H 0.4665 0.6023 0.2287 0.112 Uiso 1 1 calc R
C5A C 0.4272(3) 0.6992(3) 0.0712(6) 0.103(2) Uani 1 1 d .
H5A H 0.4686 0.7084 0.1031 0.123 Uiso 1 1 calc R
C6A C 0.3978(3) 0.7419(3) -0.0124(7) 0.110(2) Uani 1 1 d .
H6A H 0.4185 0.7816 -0.0348 0.132 Uiso 1 1 calc R
C7A C 0.3365(3) 0.7273(2) -0.0661(5) 0.0935(17) Uani 1 1 d .
H7A H 0.3176 0.7559 -0.1266 0.112 Uiso 1 1 calc R
C8A C 0.3048(2) 0.6710(2) -0.0294(4) 0.0679(13) Uani 1 1 d .
H8A H 0.2639 0.6622 -0.0649 0.081 Uiso 1 1 calc R
C9A C 0.3320(2) 0.6258(2) 0.0610(4) 0.0600(12) Uani 1 1 d .
C10A C 0.3949(2) 0.6400(3) 0.1107(5) 0.0782(15) Uani 1 1 d .
C11A C 0.10239(18) 0.41792(19) 0.1316(4) 0.0521(11) Uani 1 1 d .
C12A C 0.0759(2) 0.43410(19) 0.0166(4) 0.0603(12) Uani 1 1 d .
H12A H 0.0982 0.4615 -0.0337 0.072 Uiso 1 1 calc R
C13A C 0.0158(2) 0.4096(2) -0.0244(4) 0.0690(13) Uani 1 1 d .
H13A H -0.0017 0.4202 -0.1024 0.083 Uiso 1 1 calc R
C14A C -0.0175(2) 0.3700(2) 0.0497(5) 0.0785(14) Uani 1 1 d .
H14A H -0.0578 0.3540 0.0223 0.094 Uiso 1 1 calc R
C15A C 0.0082(2) 0.3539(2) 0.1638(5) 0.0816(15) Uani 1 1 d .
H15A H -0.0146 0.3270 0.2141 0.098 Uiso 1 1 calc R
C16A C 0.0678(2) 0.3776(2) 0.2043(4) 0.0704(13) Uani 1 1 d .
H16A H 0.0851 0.3662 0.2820 0.085 Uiso 1 1 calc R
C21A C 0.16327(17) 0.57101(19) 0.1625(4) 0.0531(11) Uani 1 1 d .
H21A H 0.1213 0.5664 0.1177 0.064 Uiso 1 1 calc R
C22A C 0.16591(18) 0.5127(2) 0.2537(4) 0.0565(11) Uani 1 1 d .
H22A H 0.2075 0.5161 0.3006 0.068 Uiso 1 1 calc R
C23A C 0.11763(18) 0.5224(2) 0.3422(4) 0.0619(12) Uani 1 1 d .
H23A H 0.0982 0.4844 0.3745 0.074 Uiso 1 1 calc R
C24A C 0.10289(19) 0.5864(3) 0.3742(4) 0.0697(13) Uani 1 1 d .
H24A H 0.0742 0.5921 0.4319 0.084 Uiso 1 1 calc R
C25A C 0.12354(19) 0.7126(3) 0.3752(4) 0.0727(13) Uani 1 1 d .
H25A H 0.1020 0.7168 0.4442 0.087 Uiso 1 1 calc R
C26A C 0.1487(2) 0.7701(3) 0.3258(5) 0.0828(15) Uani 1 1 d .
H26A H 0.1443 0.8131 0.3615 0.099 Uiso 1 1 calc R
C27A C 0.1801(2) 0.7643(2) 0.2247(5) 0.0829(15) Uani 1 1 d .
H27A H 0.1974 0.8033 0.1916 0.099 Uiso 1 1 calc R
C28A C 0.18639(19) 0.6996(2) 0.1706(4) 0.0678(13) Uani 1 1 d .
H28A H 0.2072 0.6960 0.1007 0.081 Uiso 1 1 calc R
C29A C 0.16194(17) 0.6413(2) 0.2201(4) 0.0532(11) Uani 1 1 d .
C30A C 0.12988(18) 0.6476(2) 0.3227(4) 0.0621(12) Uani 1 1 d .
C31A C 0.16699(18) 0.4448(2) 0.1808(4) 0.0580(11) Uani 1 1 d .
H31A H 0.1880 0.4093 0.2333 0.070 Uiso 1 1 calc R
C32A C 0.2321(2) 0.4059(2) 0.0149(4) 0.0826(15) Uani 1 1 d .
H32A H 0.2656 0.3820 0.0623 0.124 Uiso 1 1 calc R
H32B H 0.2480 0.4245 -0.0566 0.124 Uiso 1 1 calc R
H32C H 0.1981 0.3742 -0.0081 0.124 Uiso 1 1 calc R
C1B C 0.20941(18) 0.4457(2) 0.6000(4) 0.0559(11) Uani 1 1 d .
C2B C 0.1805(2) 0.4915(2) 0.6712(4) 0.0682(13) Uani 1 1 d .
H2B H 0.2028 0.5305 0.7002 0.082 Uiso 1 1 calc R
C3B C 0.1184(2) 0.4814(3) 0.7017(4) 0.0879(16) Uani 1 1 d .
H3B H 0.0995 0.5142 0.7481 0.105 Uiso 1 1 calc R
C4B C 0.0860(2) 0.4242(3) 0.6635(5) 0.0967(18) Uani 1 1 d .
H4B H 0.0451 0.4175 0.6858 0.116 Uiso 1 1 calc R
C5B C 0.0791(3) 0.3139(3) 0.5526(6) 0.112(2) Uani 1 1 d .
H5B H 0.0387 0.3069 0.5767 0.134 Uiso 1 1 calc R
C6B C 0.1036(3) 0.2664(3) 0.4829(7) 0.117(2) Uani 1 1 d .
H6B H 0.0811 0.2263 0.4615 0.141 Uiso 1 1 calc R
C7B C 0.1631(3) 0.2775(2) 0.4425(5) 0.0952(18) Uani 1 1 d .
H7B H 0.1797 0.2454 0.3916 0.114 Uiso 1 1 calc R
C8B C 0.1976(2) 0.3360(2) 0.4776(4) 0.0728(14) Uani 1 1 d .
H8B H 0.2370 0.3430 0.4491 0.087 Uiso 1 1 calc R
C9B C 0.1743(2) 0.3853(2) 0.5555(4) 0.0642(12) Uani 1 1 d .
C10B C 0.1125(2) 0.3742(3) 0.5907(5) 0.0815(15) Uani 1 1 d .
C11B C 0.4117(2) 0.5882(2) 0.6659(5) 0.0638(12) Uani 1 1 d .
C12B C 0.4344(2) 0.5669(2) 0.5613(5) 0.0706(13) Uani 1 1 d .
H12B H 0.4091 0.5391 0.5079 0.085 Uiso 1 1 calc R
C13B C 0.4945(2) 0.5855(3) 0.5324(6) 0.0938(18) Uani 1 1 d .
H13B H 0.5091 0.5707 0.4602 0.113 Uiso 1 1 calc R
C14B C 0.5318(3) 0.6257(3) 0.6104(8) 0.117(2) Uani 1 1 d .
H14B H 0.5725 0.6371 0.5920 0.140 Uiso 1 1 calc R
C15B C 0.5108(3) 0.6497(3) 0.7151(7) 0.114(2) Uani 1 1 d .
H15B H 0.5363 0.6781 0.7670 0.137 Uiso 1 1 calc R
C16B C 0.4498(3) 0.6306(3) 0.7431(5) 0.0935(16) Uani 1 1 d .
H16B H 0.4347 0.6465 0.8141 0.112 Uiso 1 1 calc R
C21B C 0.34706(18) 0.4390(2) 0.6975(4) 0.0593(12) Uani 1 1 d .
H21B H 0.3887 0.4391 0.6657 0.071 Uiso 1 1 calc R
C22B C 0.34767(19) 0.5020(2) 0.7819(4) 0.0647(12) Uani 1 1 d .
H22B H 0.3072 0.5015 0.8182 0.078 Uiso 1 1 calc R
C23B C 0.3993(2) 0.4938(3) 0.8847(4) 0.0797(14) Uani 1 1 d .
H23B H 0.4220 0.5318 0.9166 0.096 Uiso 1 1 calc R
C24B C 0.4116(2) 0.4299(4) 0.9287(5) 0.0923(18) Uani 1 1 d .
H24B H 0.4426 0.4246 0.9934 0.111 Uiso 1 1 calc R
C25B C 0.3794(2) 0.3072(4) 0.9480(5) 0.0951(18) Uani 1 1 d .
H25B H 0.4019 0.3049 1.0242 0.114 Uiso 1 1 calc R
C26B C 0.3461(3) 0.2501(3) 0.8997(7) 0.103(2) Uani 1 1 d .
H26B H 0.3458 0.2096 0.9447 0.123 Uiso 1 1 calc R
C27B C 0.3144(3) 0.2528(3) 0.7886(6) 0.0942(17) Uani 1 1 d .
H27B H 0.2931 0.2139 0.7567 0.113 Uiso 1 1 calc R
C28B C 0.3132(2) 0.3129(3) 0.7221(5) 0.0766(14) Uani 1 1 d .
H28B H 0.2909 0.3142 0.6457 0.092 Uiso 1 1 calc R
C29B C 0.3444(2) 0.3711(3) 0.7666(4) 0.0655(13) Uani 1 1 d .
C30B C 0.3785(2) 0.3686(3) 0.8796(5) 0.0782(15) Uani 1 1 d .
C31B C 0.34651(19) 0.5658(2) 0.6995(4) 0.0646(12) Uani 1 1 d .
H31B H 0.3278 0.6043 0.7413 0.078 Uiso 1 1 calc R
C32B C 0.2790(2) 0.5999(2) 0.5104(4) 0.0753(14) Uani 1 1 d .
H32D H 0.2779 0.6433 0.5520 0.113 Uiso 1 1 calc R
H32E H 0.2369 0.5880 0.4766 0.113 Uiso 1 1 calc R
H32F H 0.3064 0.6036 0.4466 0.113 Uiso 1 1 calc R

loop_
_atom_site_aniso_label
_atom_site_aniso_U_11
_atom_site_aniso_U_22
_atom_site_aniso_U_33
_atom_site_aniso_U_23
_atom_site_aniso_U_13
_atom_site_aniso_U_12
P1A 0.0547(7) 0.0462(7) 0.0565(8) -0.0029(6) 0.0080(6) 0.0015(5)
P1B 0.0556(7) 0.0570(8) 0.0513(8) 0.0040(6) 0.0059(6) 0.0022(6)
O1A 0.0724(18) 0.0590(18) 0.0502(19) 0.0025(15) 0.0040(15) -0.0041(14)
O1B 0.0703(18) 0.0668(19) 0.0536(19) -0.0043(15) 0.0125(15) -0.0028(14)
N1A 0.063(2) 0.045(2) 0.064(2) -0.0009(18) 0.0190(19) 0.0021(17)
N1B 0.055(2) 0.056(2) 0.056(2) -0.0015(19) -0.0094(19) -0.0004(17)
C1A 0.058(3) 0.049(3) 0.055(3) -0.003(2) 0.003(2) 0.006(2)
C2A 0.054(3) 0.078(3) 0.075(4) -0.009(3) 0.006(3) 0.004(2)
C3A 0.080(4) 0.100(4) 0.081(4) -0.005(3) -0.004(3) 0.020(3)
C4A 0.067(4) 0.110(5) 0.100(5) -0.030(4) -0.010(3) -0.003(4)
C5A 0.072(4) 0.088(5) 0.148(6) -0.041(4) 0.013(4) -0.021(4)
C6A 0.121(6) 0.056(4) 0.158(7) -0.021(4) 0.043(5) -0.025(4)
C7A 0.089(4) 0.063(4) 0.131(5) -0.010(3) 0.023(4) -0.013(3)
C8A 0.070(3) 0.043(3) 0.093(4) -0.010(3) 0.021(3) -0.009(2)
C9A 0.059(3) 0.050(3) 0.071(3) -0.017(3) 0.013(3) 0.002(2)
C10A 0.063(3) 0.076(4) 0.096(4) -0.024(3) 0.009(3) -0.011(3)
C11A 0.053(3) 0.042(3) 0.062(3) 0.006(2) 0.010(2) 0.001(2)
C12A 0.067(3) 0.048(3) 0.066(3) 0.009(2) 0.011(3) 0.000(2)
C13A 0.067(3) 0.064(3) 0.075(4) 0.003(3) 0.000(3) 0.000(2)
C14A 0.063(3) 0.073(4) 0.099(4) 0.009(3) 0.001(3) -0.010(3)
C15A 0.073(4) 0.078(4) 0.095(4) 0.022(3) 0.012(3) -0.013(3)
C16A 0.068(3) 0.069(3) 0.074(4) 0.021(3) 0.008(3) -0.004(2)
C21A 0.052(2) 0.052(3) 0.055(3) 0.001(2) 0.004(2) 0.007(2)
C22A 0.054(3) 0.063(3) 0.053(3) 0.000(2) 0.005(2) 0.007(2)
C23A 0.056(3) 0.075(3) 0.055(3) 0.004(3) 0.004(2) -0.002(2)
C24A 0.059(3) 0.088(4) 0.063(3) -0.012(3) 0.014(3) 0.009(3)
C25A 0.062(3) 0.077(4) 0.080(4) -0.025(3) 0.013(3) 0.008(3)
C26A 0.074(3) 0.073(4) 0.103(4) -0.038(3) 0.012(3) 0.006(3)
C27A 0.083(3) 0.060(3) 0.107(4) -0.019(3) 0.016(3) -0.001(3)
C28A 0.073(3) 0.061(3) 0.071(3) -0.013(3) 0.018(3) 0.007(2)
C29A 0.047(2) 0.054(3) 0.058(3) -0.008(2) 0.003(2) 0.008(2)
C30A 0.048(3) 0.071(3) 0.066(3) -0.013(3) 0.002(3) 0.009(2)
C31A 0.065(3) 0.050(3) 0.060(3) 0.010(2) 0.010(2) 0.007(2)
C32A 0.085(3) 0.062(3) 0.106(4) -0.009(3) 0.040(3) 0.007(2)
C1B 0.052(3) 0.063(3) 0.051(3) 0.011(2) -0.001(2) 0.005(2)
C2B 0.062(3) 0.087(3) 0.054(3) 0.004(3) 0.001(3) 0.006(3)
C3B 0.061(3) 0.140(5) 0.064(4) 0.003(3) 0.015(3) 0.011(3)
C4B 0.059(3) 0.142(6) 0.092(5) 0.015(4) 0.022(3) -0.010(4)
C5B 0.082(4) 0.098(5) 0.152(7) 0.040(5) 0.001(4) -0.031(4)
C6B 0.099(5) 0.072(5) 0.178(8) 0.030(4) -0.003(5) -0.032(4)
C7B 0.105(4) 0.047(3) 0.128(5) 0.010(3) -0.018(4) -0.005(3)
C8B 0.069(3) 0.058(3) 0.089(4) 0.018(3) -0.001(3) -0.003(3)
C9B 0.063(3) 0.060(3) 0.069(3) 0.018(3) 0.002(3) 0.003(3)
C10B 0.061(3) 0.099(4) 0.084(4) 0.031(3) 0.007(3) -0.007(3)
C11B 0.064(3) 0.054(3) 0.071(4) -0.007(3) -0.008(3) 0.002(2)
C12B 0.064(3) 0.054(3) 0.094(4) 0.002(3) 0.013(3) -0.002(2)
C13B 0.074(4) 0.073(4) 0.138(6) 0.013(4) 0.027(4) 0.002(3)
C14B 0.072(4) 0.086(5) 0.190(8) 0.028(5) -0.002(5) -0.010(3)
C15B 0.098(5) 0.089(5) 0.145(7) 0.006(5) -0.042(5) -0.026(4)
C16B 0.095(4) 0.086(4) 0.094(4) -0.001(3) -0.018(4) -0.001(3)
C21B 0.055(3) 0.069(3) 0.054(3) 0.009(2) 0.008(2) 0.012(2)
C22B 0.051(3) 0.090(4) 0.052(3) 0.000(3) -0.001(2) 0.009(2)
C23B 0.063(3) 0.116(4) 0.059(3) -0.010(3) -0.003(3) 0.007(3)
C24B 0.067(3) 0.143(5) 0.065(4) 0.024(4) -0.003(3) 0.045(4)
C25B 0.076(4) 0.138(6) 0.073(4) 0.043(4) 0.013(3) 0.048(4)
C26B 0.098(5) 0.096(5) 0.119(6) 0.040(4) 0.035(4) 0.035(4)
C27B 0.102(4) 0.084(4) 0.099(5) 0.035(4) 0.018(4) 0.022(3)
C28B 0.086(4) 0.067(4) 0.078(4) 0.014(3) 0.011(3) 0.014(3)
C29B 0.056(3) 0.093(4) 0.049(3) 0.020(3) 0.013(3) 0.028(3)
C30B 0.062(3) 0.091(4) 0.084(4) 0.012(4) 0.017(3) 0.017(3)
C31B 0.064(3) 0.066(3) 0.064(3) -0.009(3) 0.005(3) 0.011(2)
C32B 0.085(3) 0.055(3) 0.081(4) 0.003(3) -0.014(3) 0.005(2)

loop_
_atom_type_symbol
_atom_type_description
_atom_type_scat_dispersion_real
_atom_type_scat_dispersion_imag
_atom_type_scat_source
C C 0.0033 0.0016 'International Tables Vol C Tables 4.2.6.8 and 6.1.1.4'
H H 0.0000 0.0000 'International Tables Vol C Tables 4.2.6.8 and 6.1.1.4'
N N 0.0061 0.0033 'International Tables Vol C Tables 4.2.6.8 and 6.1.1.4'
O O 0.0106 0.0060 'International Tables Vol C Tables 4.2.6.8 and 6.1.1.4'
P P 0.1023 0.0942 'International Tables Vol C Tables 4.2.6.8 and 6.1.1.4'

loop_
_geom_angle_atom_site_label_1
_geom_angle_atom_site_label_2
_geom_angle_atom_site_label_3
_geom_angle
O1A P1A N1A 116.77(16)
O1A P1A C1A 111.05(18)
N1A P1A C1A 107.54(18)
O1A P1A C21A 115.68(17)
N1A P1A C21A 92.00(17)
C1A P1A C21A 112.37(18)
O1B P1B N1B 116.50(17)
O1B P1B C21B 115.91(17)
N1B P1B C21B 92.89(18)
O1B P1B C1B 111.75(18)
N1B P1B C1B 106.35(18)
C21B P1B C1B 111.84(19)
C32A N1A C31A 118.5(3)
C32A N1A P1A 123.4(3)
C31A N1A P1A 117.5(3)
C32B N1B C31B 119.1(3)
C32B N1B P1B 123.4(3)
C31B N1B P1B 116.9(3)
C2A C1A C9A 119.1(4)
C2A C1A P1A 116.5(3)
C9A C1A P1A 124.5(3)
C1A C2A C3A 121.5(4)
C1A C2A H2A 119.2
C3A C2A H2A 119.2
C4A C3A C2A 120.0(5)
C4A C3A H3A 120.0
C2A C3A H3A 120.0
C3A C4A C10A 121.1(5)
C3A C4A H4A 119.4
C10A C4A H4A 119.4
C6A C5A C10A 120.1(6)
C6A C5A H5A 119.9
C10A C5A H5A 119.9
C5A C6A C7A 121.0(6)
C5A C6A H6A 119.5
C7A C6A H6A 119.5
C8A C7A C6A 119.8(5)
C8A C7A H7A 120.1
C6A C7A H7A 120.1
C7A C8A C9A 121.9(5)
C7A C8A H8A 119.0
C9A C8A H8A 119.0
C8A C9A C10A 117.4(5)
C8A C9A C1A 123.4(4)
C10A C9A C1A 119.3(4)
C4A C10A C9A 118.9(5)
C4A C10A C5A 121.3(5)
C9A C10A C5A 119.8(5)
C12A C11A C16A 118.5(4)
C12A C11A C31A 121.9(4)
C16A C11A C31A 119.6(4)
C11A C12A C13A 120.3(4)
C11A C12A H12A 119.9
C13A C12A H12A 119.9
C14A C13A C12A 120.1(5)
C14A C13A H13A 120.0
C12A C13A H13A 120.0
C15A C14A C13A 120.2(5)
C15A C14A H14A 119.9
C13A C14A H14A 119.9
C14A C15A C16A 119.9(5)
C14A C15A H15A 120.1
C16A C15A H15A 120.1
C15A C16A C11A 121.1(4)
C15A C16A H16A 119.4
C11A C16A H16A 119.4
C29A C21A C22A 113.1(3)
C29A C21A P1A 125.0(3)
C22A C21A P1A 104.2(2)
C29A C21A H21A 104.2
C22A C21A H21A 104.2
P1A C21A H21A 104.2
C23A C22A C21A 111.2(3)
C23A C22A C31A 119.8(3)
C21A C22A C31A 106.6(3)
C23A C22A H22A 106.1
C21A C22A H22A 106.1
C31A C22A H22A 106.1
C24A C23A C22A 118.9(4)
C24A C23A H23A 120.5
C22A C23A H23A 120.5
C23A C24A C30A 122.7(4)
C23A C24A H24A 118.6
C30A C24A H24A 118.6
C26A C25A C30A 120.5(5)
C26A C25A H25A 119.7
C30A C25A H25A 119.7
C27A C26A C25A 120.1(5)
C27A C26A H26A 120.0
C25A C26A H26A 120.0
C26A C27A C28A 120.0(5)
C26A C27A H27A 120.0
C28A C27A H27A 120.0
C29A C28A C27A 120.4(4)
C29A C28A H28A 119.8
C27A C28A H28A 119.8
C28A C29A C30A 119.2(4)
C28A C29A C21A 123.3(4)
C30A C29A C21A 117.3(4)
C29A C30A C25A 119.7(4)
C29A C30A C24A 119.5(4)
C25A C30A C24A 120.8(4)
N1A C31A C11A 113.7(3)
N1A C31A C22A 102.8(3)
C11A C31A C22A 115.1(3)
N1A C31A H31A 108.3
C11A C31A H31A 108.3
C22A C31A H31A 108.3
N1A C32A H32A 109.5
N1A C32A H32B 109.5
H32A C32A H32B 109.5
N1A C32A H32C 109.5
H32A C32A H32C 109.5
H32B C32A H32C 109.5
C2B C1B C9B 118.5(4)
C2B C1B P1B 117.7(3)
C9B C1B P1B 123.8(3)
C1B C2B C3B 121.9(4)
C1B C2B H2B 119.0
C3B C2B H2B 119.0
C4B C3B C2B 119.9(5)
C4B C3B H3B 120.1
C2B C3B H3B 120.1
C3B C4B C10B 121.7(5)
C3B C4B H4B 119.2
C10B C4B H4B 119.2
C6B C5B C10B 122.2(6)
C6B C5B H5B 118.9
C10B C5B H5B 118.9
C5B C6B C7B 119.5(6)
C5B C6B H6B 120.3
C7B C6B H6B 120.3
C8B C7B C6B 120.3(6)
C8B C7B H7B 119.9
C6B C7B H7B 119.9
C7B C8B C9B 121.5(5)
C7B C8B H8B 119.3
C9B C8B H8B 119.3
C8B C9B C10B 116.9(5)
C8B C9B C1B 124.0(4)
C10B C9B C1B 119.1(5)
C5B C10B C4B 121.7(5)
C5B C10B C9B 119.5(6)
C4B C10B C9B 118.8(5)
C12B C11B C16B 118.3(5)
C12B C11B C31B 121.5(4)
C16B C11B C31B 120.2(5)
C11B C12B C13B 121.6(5)
C11B C12B H12B 119.2
C13B C12B H12B 119.2
C14B C13B C12B 119.4(6)
C14B C13B H13B 120.3
C12B C13B H13B 120.3
C13B C14B C15B 121.4(6)
C13B C14B H14B 119.3
C15B C14B H14B 119.3
C14B C15B C16B 118.6(6)
C14B C15B H15B 120.7
C16B C15B H15B 120.7
C11B C16B C15B 120.7(6)
C11B C16B H16B 119.6
C15B C16B H16B 119.6
C29B C21B C22B 112.1(4)
C29B C21B P1B 124.2(3)
C22B C21B P1B 103.5(3)
C29B C21B H21B 105.1
C22B C21B H21B 105.1
P1B C21B H21B 105.1
C23B C22B C31B 120.2(4)
C23B C22B C21B 109.9(4)
C31B C22B C21B 106.1(3)
C23B C22B H22B 106.7
C31B C22B H22B 106.7
C21B C22B H22B 106.7
C24B C23B C22B 118.1(5)
C24B C23B H23B 121.0
C22B C23B H23B 121.0
C23B C24B C30B 122.9(5)
C23B C24B H24B 118.6
C30B C24B H24B 118.6
C26B C25B C30B 118.8(6)
C26B C25B H25B 120.6
C30B C25B H25B 120.6
C27B C26B C25B 120.8(6)
C27B C26B H26B 119.6
C25B C26B H26B 119.6
C26B C27B C28B 120.3(6)
C26B C27B H27B 119.8
C28B C27B H27B 119.8
C29B C28B C27B 121.1(5)
C29B C28B H28B 119.4
C27B C28B H28B 119.4
C28B C29B C30B 119.2(5)
C28B C29B C21B 124.4(5)
C30B C29B C21B 116.3(5)
C29B C30B C25B 119.7(5)
C29B C30B C24B 120.0(5)
C25B C30B C24B 120.2(6)
N1B C31B C11B 113.5(4)
N1B C31B C22B 103.9(3)
C11B C31B C22B 114.3(3)
N1B C31B H31B 108.3
C11B C31B H31B 108.3
C22B C31B H31B 108.3
N1B C32B H32D 109.5
N1B C32B H32E 109.5
H32D C32B H32E 109.5
N1B C32B H32F 109.5
H32D C32B H32F 109.5
H32E C32B H32F 109.5

loop_
_geom_bond_atom_site_label_1
_geom_bond_atom_site_label_2
_geom_bond_distance
P1A O1A 1.478(3)
P1A N1A 1.652(3)
P1A C1A 1.808(4)
P1A C21A 1.816(4)
P1B O1B 1.479(3)
P1B N1B 1.646(3)
P1B C21B 1.811(4)
P1B C1B 1.823(4)
N1A C32A 1.458(4)
N1A C31A 1.469(4)
N1B C32B 1.453(4)
N1B C31B 1.460(5)
C1A C2A 1.370(5)
C1A C9A 1.430(5)
C2A C3A 1.409(6)
C2A H2A 0.9300
C3A C4A 1.354(6)
C3A H3A 0.9300
C4A C10A 1.413(7)
C4A H4A 0.9300
C5A C6A 1.348(7)
C5A C10A 1.422(7)
C5A H5A 0.9300
C6A C7A 1.403(7)
C6A H6A 0.9300
C7A C8A 1.361(6)
C7A H7A 0.9300
C8A C9A 1.412(6)
C8A H8A 0.9300
C9A C10A 1.419(6)
C11A C12A 1.379(5)
C11A C16A 1.381(5)
C11A C31A 1.514(5)
C12A C13A 1.391(5)
C12A H12A 0.9300
C13A C14A 1.367(6)
C13A H13A 0.9300
C14A C15A 1.365(6)
C14A H14A 0.9300
C15A C16A 1.377(6)
C15A H15A 0.9300
C16A H16A 0.9300
C21A C29A 1.504(5)
C21A C22A 1.512(5)
C21A H21A 0.9800
C22A C23A 1.494(5)
C22A C31A 1.543(5)
C22A H22A 0.9800
C23A C24A 1.332(5)
C23A H23A 0.9300
C24A C30A 1.455(6)
C24A H24A 0.9300
C25A C26A 1.369(6)
C25A C30A 1.397(5)
C25A H25A 0.9300
C26A C27A 1.361(6)
C26A H26A 0.9300
C27A C28A 1.399(5)
C27A H27A 0.9300
C28A C29A 1.376(5)
C28A H28A 0.9300
C29A C30A 1.384(5)
C31A H31A 0.9800
C32A H32A 0.9600
C32A H32B 0.9600
C32A H32C 0.9600
C1B C2B 1.369(5)
C1B C9B 1.446(5)
C2B C3B 1.401(6)
C2B H2B 0.9300
C3B C4B 1.349(6)
C3B H3B 0.9300
C4B C10B 1.410(7)
C4B H4B 0.9300
C5B C6B 1.336(7)
C5B C10B 1.407(7)
C5B H5B 0.9300
C6B C7B 1.392(7)
C6B H6B 0.9300
C7B C8B 1.382(6)
C7B H7B 0.9300
C8B C9B 1.406(6)
C8B H8B 0.9300
C9B C10B 1.415(6)
C11B C12B 1.361(6)
C11B C16B 1.386(6)
C11B C31B 1.525(5)
C12B C13B 1.388(6)
C12B H12B 0.9300
C13B C14B 1.357(7)
C13B H13B 0.9300
C14B C15B 1.364(8)
C14B H14B 0.9300
C15B C16B 1.405(7)
C15B H15B 0.9300
C16B H16B 0.9300
C21B C29B 1.523(6)
C21B C22B 1.535(5)
C21B H21B 0.9800
C22B C23B 1.510(5)
C22B C31B 1.534(5)
C22B H22B 0.9800
C23B C24B 1.345(6)
C23B H23B 0.9300
C24B C30B 1.455(7)
C24B H24B 0.9300
C25B C26B 1.388(7)
C25B C30B 1.409(6)
C25B H25B 0.9300
C26B C27B 1.347(7)
C26B H26B 0.9300
C27B C28B 1.376(6)
C27B H27B 0.9300
C28B C29B 1.372(6)
C28B H28B 0.9300
C29B C30B 1.386(6)
C31B H31B 0.9800
C32B H32D 0.9600
C32B H32E 0.9600
C32B H32F 0.9600
